data_1504117
loop_
_publ_author_name
'Palsuledesai, Charuta C.'
'Murru, Siva'
'Sahoo, Santosh K.'
'Patel, Bhisma K.'

_publ_section_title
;
 Acyl-isothiocyanates as efficient thiocyanate transfer reagents.
;
_journal_issue 15
_journal_name_full 'Organic letters'
_journal_page_first 3382
_journal_page_last 3385
_journal_paper_doi 10.1021/ol901561j
_journal_volume 11
_journal_year 2009
_chemical_formula_moiety 'C20 H16 N2 O4 S2'
_chemical_formula_sum 'C20 H16 N2 O4 S2'
_chemical_formula_weight 412.481
_chemical_name_systematic
; 
 ? 
;
_space_group_IT_number 15
_symmetry_cell_setting monoclinic
_symmetry_space_group_name_Hall '-C 2yc'
_symmetry_space_group_name_H-M 'C 1 2/c 1'
_atom_sites_solution_hydrogens geom
_atom_sites_solution_primary direct
_atom_sites_solution_secondary difmap
_audit_creation_method SHELXL-97
_cell_angle_alpha 90.00
_cell_angle_beta 124.921(2)
_cell_angle_gamma 90.00
_cell_formula_units_Z 8
_cell_length_a 32.3486(11)
_cell_length_b 7.7362(3)
_cell_length_c 18.9463(7)
_cell_measurement_temperature 296(2)
_cell_volume 3887.7(3)
_computing_structure_refinement 'SHELXL-97 (Sheldrick, 1997)'
_computing_structure_solution 'SHELXS-97 (Sheldrick, 1990)'
_diffrn_ambient_temperature 296(2)
_diffrn_measured_fraction_theta_full 0.976
_diffrn_measured_fraction_theta_max 0.976
_diffrn_radiation_monochromator graphite
_diffrn_radiation_source 'fine-focus sealed tube'
_diffrn_radiation_type MoK\a
_diffrn_radiation_wavelength 0.71073
_diffrn_reflns_av_R_equivalents 0.0300
_diffrn_reflns_av_sigmaI/netI 0.0236
_diffrn_reflns_limit_h_max 45
_diffrn_reflns_limit_h_min -45
_diffrn_reflns_limit_k_max 10
_diffrn_reflns_limit_k_min -10
_diffrn_reflns_limit_l_max 26
_diffrn_reflns_limit_l_min -25
_diffrn_reflns_number 29950
_diffrn_reflns_theta_full 29.81
_diffrn_reflns_theta_max 29.81
_diffrn_reflns_theta_min 1.54
_exptl_absorpt_coefficient_mu 0.303
_exptl_absorpt_correction_type none
_exptl_crystal_density_diffrn 1.409
_exptl_crystal_density_method 'not measured'
_exptl_crystal_F_000 1714.72
_exptl_crystal_size_max 0.3
_exptl_crystal_size_mid 0.2
_exptl_crystal_size_min 0.1
_refine_diff_density_max 0.428
_refine_diff_density_min -0.361
_refine_diff_density_rms 0.043
_refine_ls_extinction_method none
_refine_ls_goodness_of_fit_ref 0.955
_refine_ls_hydrogen_treatment constr
_refine_ls_matrix_type full
_refine_ls_number_parameters 256
_refine_ls_number_reflns 5438
_refine_ls_number_restraints 0
_refine_ls_restrained_S_all 0.955
_refine_ls_R_factor_all 0.0626
_refine_ls_R_factor_gt 0.0391
_refine_ls_shift/su_max 0.000
_refine_ls_shift/su_mean 0.000
_refine_ls_structure_factor_coef Fsqd
_refine_ls_weighting_details 'calc w=1/[\s^2^(Fo^2^)+(0.1000P)^2^+1.0000P] where P=(Fo^2^+2Fc^2^)/3'
_refine_ls_weighting_scheme calc
_refine_ls_wR_factor_gt 0.1229
_refine_ls_wR_factor_ref 0.1473
_reflns_number_gt 3863
_reflns_number_total 5438
_reflns_threshold_expression >2sigma(I)
_cod_data_source_file ol901561j_si_003.cif
_cod_data_source_block cp50
_cod_original_cell_volume 3887.7(2)
_cod_original_sg_symbol_H-M 'C 2/c'
_cod_database_code 1504117

loop_
_symmetry_equiv_pos_as_xyz
'x, y, z'
'-x, y, -z+1/2'
'x+1/2, y+1/2, z'
'-x+1/2, y+1/2, -z+1/2'
'-x, -y, -z'
'x, -y, z-1/2'
'-x+1/2, -y+1/2, -z'
'x+1/2, -y+1/2, z-1/2'

loop_
_atom_site_label
_atom_site_type_symbol
_atom_site_fract_x
_atom_site_fract_y
_atom_site_fract_z
_atom_site_U_iso_or_equiv
_atom_site_adp_type
_atom_site_occupancy
_atom_site_symmetry_multiplicity
_atom_site_calc_flag
_atom_site_refinement_flags
S1 S 0.010697(14) 0.24943(6) 0.49882(3) 0.04597(15) Uani 1 1 d .
S2 S -0.082583(15) 0.16259(7) 0.34307(3) 0.05703(17) Uani 1 1 d .
O2 O -0.15168(5) 0.0629(3) 0.15752(11) 0.0843(5) Uani 1 1 d .
C1 C -0.11483(6) 0.0323(3) 0.15815(11) 0.0507(4) Uani 1 1 d .
N1 N -0.06698(5) 0.0943(2) 0.22103(8) 0.0490(3) Uani 1 1 d .
H1 H -0.0463 0.1013 0.2064 0.059 Uiso 1 1 calc R
N2 N 0.00257(5) 0.17420(18) 0.34836(8) 0.0429(3) Uani 1 1 d .
O3 O 0.05077(6) 0.3279(3) 0.67666(11) 0.0951(7) Uani 1 1 d .
O5 O 0.07855(4) 0.23085(14) 0.46862(7) 0.0423(3) Uani 1 1 d .
C2 C -0.11687(6) -0.0765(2) 0.09185(10) 0.0437(3) Uani 1 1 d .
O4 O 0.13007(4) 0.38603(18) 0.72368(7) 0.0550(3) Uani 1 1 d .
C8 C 0.02815(5) 0.2151(2) 0.42918(10) 0.0388(3) Uani 1 1 d .
C7 C -0.04854(6) 0.1458(2) 0.30348(10) 0.0423(3) Uani 1 1 d .
C18 C 0.18107(6) 0.3460(2) 0.56188(12) 0.0486(4) Uani 1 1 d .
H18 H 0.1606 0.3985 0.5083 0.058 Uiso 1 1 calc R
C10 C 0.10505(6) 0.26563(19) 0.55643(10) 0.0398(3) Uani 1 1 d .
C11 C 0.07439(6) 0.2856(2) 0.58253(10) 0.0435(3) Uani 1 1 d .
C17 C 0.15987(6) 0.2670(2) 0.60043(10) 0.0410(3) Uani 1 1 d .
C21 C 0.24244(7) 0.1805(3) 0.71894(12) 0.0548(4) Uani 1 1 d .
H21 H 0.2631 0.1223 0.7709 0.066 Uiso 1 1 calc R
C16 C 0.19088(6) 0.1828(2) 0.67906(11) 0.0479(4) Uani 1 1 d .
H16 H 0.1770 0.1284 0.7046 0.057 Uiso 1 1 calc R
C12 C 0.08391(6) 0.3345(3) 0.66617(11) 0.0521(4) Uani 1 1 d .
C14 C 0.14255(7) 0.4387(3) 0.80803(11) 0.0628(5) Uani 1 1 d .
H14A H 0.1193 0.3860 0.8184 0.075 Uiso 1 1 calc R
H14B H 0.1400 0.5633 0.8101 0.075 Uiso 1 1 calc R
C19 C 0.23306(7) 0.3451(2) 0.60433(14) 0.0578(5) Uani 1 1 d .
H19 H 0.2474 0.4002 0.5796 0.069 Uiso 1 1 calc R
C3 C -0.16189(7) -0.0813(2) 0.01037(11) 0.0539(4) Uani 1 1 d .
H3 H -0.1894 -0.0172 -0.0011 0.065 Uiso 1 1 calc R
C20 C 0.26348(7) 0.2643(3) 0.68214(14) 0.0588(5) Uani 1 1 d .
H20 H 0.2983 0.2656 0.7103 0.071 Uiso 1 1 calc R
C4 C -0.16568(10) -0.1810(3) -0.05333(13) 0.0684(6) Uani 1 1 d .
H4 H -0.1957 -0.1826 -0.1080 0.082 Uiso 1 1 calc R
C5 C -0.12562(10) -0.2777(3) -0.03688(16) 0.0710(6) Uani 1 1 d .
H5 H -0.1284 -0.3432 -0.0806 0.085 Uiso 1 1 calc R
C6 C -0.08150(9) -0.2782(3) 0.04367(17) 0.0701(6) Uani 1 1 d .
H6 H -0.0548 -0.3468 0.0549 0.084 Uiso 1 1 calc R
C15 C 0.19481(9) 0.3815(4) 0.87432(13) 0.0773(6) Uani 1 1 d .
H15A H 0.1964 0.2576 0.8746 0.116 Uiso 1 1 calc R
H15B H 0.2046 0.4217 0.9298 0.116 Uiso 1 1 calc R
H15C H 0.2172 0.4283 0.8614 0.116 Uiso 1 1 calc R
C22 C -0.07638(7) -0.1766(2) 0.10888(13) 0.0540(4) Uani 1 1 d .
H22 H -0.0462 -0.1756 0.1633 0.065 Uiso 1 1 calc R

loop_
_atom_site_aniso_label
_atom_site_aniso_U_11
_atom_site_aniso_U_22
_atom_site_aniso_U_33
_atom_site_aniso_U_23
_atom_site_aniso_U_13
_atom_site_aniso_U_12
S1 0.0333(2) 0.0650(3) 0.0414(2) -0.00861(17) 0.02249(19) -0.00415(16)
S2 0.0352(2) 0.0916(4) 0.0478(3) -0.0095(2) 0.0258(2) -0.0040(2)
O2 0.0343(6) 0.1316(14) 0.0798(10) -0.0503(10) 0.0286(7) -0.0102(8)
C1 0.0322(7) 0.0667(11) 0.0479(9) -0.0121(8) 0.0199(7) -0.0049(7)
N1 0.0311(6) 0.0745(10) 0.0403(7) -0.0108(6) 0.0198(6) -0.0068(6)
N2 0.0318(6) 0.0575(8) 0.0390(6) -0.0052(6) 0.0201(6) -0.0012(6)
O3 0.0570(9) 0.1769(19) 0.0671(9) -0.0464(11) 0.0446(8) -0.0385(11)
O5 0.0293(5) 0.0574(7) 0.0387(6) -0.0071(5) 0.0185(5) -0.0022(4)
C2 0.0386(8) 0.0493(9) 0.0442(8) -0.0046(6) 0.0243(7) -0.0080(6)
O4 0.0442(7) 0.0789(8) 0.0416(6) -0.0156(6) 0.0243(5) -0.0114(6)
C8 0.0311(7) 0.0451(8) 0.0410(7) -0.0031(6) 0.0212(6) -0.0008(6)
C7 0.0311(7) 0.0516(9) 0.0405(8) -0.0020(6) 0.0184(6) 0.0004(6)
C18 0.0411(9) 0.0518(10) 0.0549(9) -0.0029(7) 0.0286(8) -0.0012(7)
C10 0.0339(7) 0.0439(8) 0.0388(7) -0.0047(6) 0.0191(7) -0.0027(6)
C11 0.0346(8) 0.0538(9) 0.0399(8) -0.0068(7) 0.0199(7) -0.0055(6)
C17 0.0328(8) 0.0440(8) 0.0427(8) -0.0086(6) 0.0195(7) -0.0034(6)
C21 0.0385(9) 0.0590(11) 0.0477(9) -0.0083(8) 0.0134(8) 0.0038(8)
C16 0.0411(9) 0.0510(9) 0.0454(8) -0.0052(7) 0.0212(7) -0.0008(7)
C12 0.0438(9) 0.0699(12) 0.0445(9) -0.0108(8) 0.0265(8) -0.0100(8)
C14 0.0647(12) 0.0809(14) 0.0437(9) -0.0159(9) 0.0316(9) -0.0149(10)
C19 0.0432(9) 0.0617(11) 0.0739(12) -0.0067(9) 0.0367(10) -0.0060(8)
C3 0.0487(10) 0.0514(10) 0.0461(9) -0.0037(7) 0.0180(8) -0.0073(8)
C20 0.0332(8) 0.0615(11) 0.0702(12) -0.0153(9) 0.0229(9) -0.0033(7)
C4 0.0878(16) 0.0588(12) 0.0476(10) -0.0099(8) 0.0323(11) -0.0225(11)
C5 0.1003(18) 0.0653(12) 0.0769(14) -0.0245(11) 0.0680(15) -0.0319(12)
C6 0.0789(15) 0.0615(12) 0.1051(18) -0.0170(11) 0.0733(15) -0.0133(10)
C15 0.0682(14) 0.0968(17) 0.0487(10) -0.0034(11) 0.0228(10) -0.0207(12)
C22 0.0437(9) 0.0618(11) 0.0626(10) -0.0065(8) 0.0339(9) -0.0062(8)

loop_
_atom_type_symbol
_atom_type_description
_atom_type_scat_dispersion_real
_atom_type_scat_dispersion_imag
_atom_type_scat_source
C C 0.0033 0.0016 'International Tables Vol C Tables 4.2.6.8 and 6.1.1.4'
H H 0.0000 0.0000 'International Tables Vol C Tables 4.2.6.8 and 6.1.1.4'
N N 0.0061 0.0033 'International Tables Vol C Tables 4.2.6.8 and 6.1.1.4'
O O 0.0106 0.0060 'International Tables Vol C Tables 4.2.6.8 and 6.1.1.4'
S S 0.1246 0.1234 'International Tables Vol C Tables 4.2.6.8 and 6.1.1.4'

loop_
_geom_angle_atom_site_label_1
_geom_angle_atom_site_label_2
_geom_angle_atom_site_label_3
_geom_angle
C8 S1 C11 89.24(7)
O2 C1 N1 123.27(16)
O2 C1 C2 122.54(15)
N1 C1 C2 114.19(13)
C7 N1 C1 128.31(13)
C7 N1 H1 115.8
C1 N1 H1 115.8
C8 N2 C7 119.84(13)
C8 O5 C10 113.53(11)
C3 C2 C22 119.46(16)
C3 C2 C1 117.80(15)
C22 C2 C1 122.71(16)
C12 O4 C14 117.62(13)
N2 C8 O5 115.24(12)
N2 C8 S1 132.33(11)
O5 C8 S1 112.41(10)
N1 C7 N2 109.55(12)
N1 C7 S2 124.74(12)
N2 C7 S2 125.67(12)
C19 C18 C17 119.33(17)
C19 C18 H18 120.3
C17 C18 H18 120.3
C11 C10 O5 112.43(13)
C11 C10 C17 134.11(15)
O5 C10 C17 113.42(13)
C10 C11 C12 132.60(15)
C10 C11 S1 112.28(12)
C12 C11 S1 115.10(11)
C16 C17 C18 119.70(15)
C16 C17 C10 120.07(15)
C18 C17 C10 120.16(15)
C16 C21 C20 120.44(18)
C16 C21 H21 119.8
C20 C21 H21 119.8
C21 C16 C17 119.70(17)
C21 C16 H16 120.1
C17 C16 H16 120.1
O3 C12 O4 125.28(16)
O3 C12 C11 120.62(16)
O4 C12 C11 114.09(14)
O4 C14 C15 108.04(17)
O4 C14 H14A 110.1
C15 C14 H14A 110.1
O4 C14 H14B 110.1
C15 C14 H14B 110.1
H14A C14 H14B 108.4
C20 C19 C18 120.80(18)
C20 C19 H19 119.6
C18 C19 H19 119.6
C4 C3 C2 119.94(19)
C4 C3 H3 120.0
C2 C3 H3 120.0
C19 C20 C21 119.95(17)
C19 C20 H20 120.0
C21 C20 H20 120.0
C5 C4 C3 120.6(2)
C5 C4 H4 119.7
C3 C4 H4 119.7
C6 C5 C4 120.17(19)
C6 C5 H5 119.9
C4 C5 H5 119.9
C5 C6 C22 120.4(2)
C5 C6 H6 119.8
C22 C6 H6 119.8
C14 C15 H15A 109.5
C14 C15 H15B 109.5
H15A C15 H15B 109.5
C14 C15 H15C 109.5
H15A C15 H15C 109.5
H15B C15 H15C 109.5
C2 C22 C6 119.37(19)
C2 C22 H22 120.3
C6 C22 H22 120.3

loop_
_geom_bond_atom_site_label_1
_geom_bond_atom_site_label_2
_geom_bond_distance
S1 C8 1.7273(14)
S1 C11 1.7600(16)
S2 C7 1.6546(15)
O2 C1 1.2087(19)
C1 N1 1.391(2)
C1 C2 1.482(2)
N1 C7 1.374(2)
N1 H1 0.8600
N2 C8 1.296(2)
N2 C7 1.3769(19)
O3 C12 1.198(2)
O5 C8 1.3551(17)
O5 C10 1.3936(18)
C2 C3 1.390(2)
C2 C22 1.391(2)
O4 C12 1.309(2)
O4 C14 1.4643(19)
C18 C19 1.388(2)
C18 C17 1.396(2)
C18 H18 0.9300
C10 C11 1.347(2)
C10 C17 1.465(2)
C11 C12 1.480(2)
C17 C16 1.393(2)
C21 C16 1.382(2)
C21 C20 1.383(3)
C21 H21 0.9300
C16 H16 0.9300
C14 C15 1.483(3)
C14 H14A 0.9700
C14 H14B 0.9700
C19 C20 1.368(3)
C19 H19 0.9300
C3 C4 1.377(3)
C3 H3 0.9300
C20 H20 0.9300
C4 C5 1.369(3)
C4 H4 0.9300
C5 C6 1.368(4)
C5 H5 0.9300
C6 C22 1.392(3)
C6 H6 0.9300
C15 H15A 0.9600
C15 H15B 0.9600
C15 H15C 0.9600
C22 H22 0.9300
